data_4310636
loop_
_publ_author_name
'Andrej Pevec'

_publ_contact_author_address
;
Faculty of Chemistry and Chemical Technology
University of Ljubljana
A\<sker\<ceva 5, P. O. Box 537
1000 Ljubljana
Slovenia
;
_publ_contact_author_email andrej.pevec@uni-lj.si
_publ_contact_author_name 'Andrej Pevec'
_publ_section_title
;
 Syntheses, solid state and solution structures of
 [Ba{(C~5~Me~5~)~2~Ti~2~F~7~}~2~(HMPA)] and
 [Ba~8~Ti~6~F~30~I~2~(C~5~Me~5~)~6~(HMPA)~6~][I~3~]~2~
;
_journal_name_full 'Inorganic Chemistry'
_journal_page_first 1250
_journal_page_last 1256
_journal_paper_doi 10.1021/ic035256v
_journal_volume 43
_journal_year 2004
_chemical_formula_sum 'C50 H86 Ba F14 N3 O2 P Ti4'
_chemical_formula_weight 1387.13
_chemical_name_systematic
;
 ?
;
_space_group_IT_number 15
_symmetry_cell_setting monoclinic
_symmetry_space_group_name_Hall '-C 2yc'
_symmetry_space_group_name_H-M 'C 1 2/c 1'
_atom_sites_solution_hydrogens geom
_atom_sites_solution_primary direct
_atom_sites_solution_secondary difmap
_audit_creation_method SHELXL-97
_cell_angle_alpha 90.00
_cell_angle_beta 110.9620(10)
_cell_angle_gamma 90.00
_cell_formula_units_Z 4
_cell_length_a 25.4497(3)
_cell_length_b 11.1503(2)
_cell_length_c 22.6957(3)
_cell_measurement_reflns_used 6848
_cell_measurement_temperature 190(2)
_cell_measurement_theta_max 27.48
_cell_measurement_theta_min 1.00
_cell_volume 6014.16(16)
_computing_cell_refinement 'DENZO-SMN (Otwinowski & Minor, 1997)'
_computing_data_collection 'KappaCCD Reference Manual (Nonius, 1998)'
_computing_data_reduction 'DENZO-SMN (Otwinowski & Minor, 1997)'
_computing_structure_refinement 'SHELXL-97 (Sheldrick, 1997)'
_computing_structure_solution 'SHELXS-97 (Sheldrick, 1997)'
_diffrn_ambient_temperature 190(2)
_diffrn_measured_fraction_theta_full 0.985
_diffrn_measured_fraction_theta_max 0.985
_diffrn_measurement_device_type
;
Nonius KappaCCD area-detector diffractometer (with an Oxford Cryostream cooler)
;
_diffrn_measurement_method '\w scans at fixed \c = 55\%'
_diffrn_radiation_monochromator graphite
_diffrn_radiation_source 'fine-focus sealed tube'
_diffrn_radiation_type MoK\a
_diffrn_radiation_wavelength 0.71073
_diffrn_reflns_av_R_equivalents 0.0312
_diffrn_reflns_av_sigmaI/netI 0.0479
_diffrn_reflns_limit_h_max 32
_diffrn_reflns_limit_h_min -32
_diffrn_reflns_limit_k_max 14
_diffrn_reflns_limit_k_min -14
_diffrn_reflns_limit_l_max 29
_diffrn_reflns_limit_l_min -29
_diffrn_reflns_number 12891
_diffrn_reflns_theta_full 27.57
_diffrn_reflns_theta_max 27.48
_diffrn_reflns_theta_min 1.00
_exptl_absorpt_coefficient_mu 1.262
_exptl_absorpt_correction_T_max 0.8842
_exptl_absorpt_correction_T_min 0.8842
_exptl_absorpt_correction_type multi-scan
_exptl_crystal_colour orange
_exptl_crystal_density_diffrn 1.532
_exptl_crystal_density_method 'not measured'
_exptl_crystal_description 'square prism'
_exptl_crystal_F_000 2832
_exptl_crystal_size_max 0.10
_exptl_crystal_size_mid 0.10
_exptl_crystal_size_min 0.10
_refine_diff_density_max 0.998
_refine_diff_density_min -1.560
_refine_diff_density_rms 0.401
_refine_ls_extinction_method none
_refine_ls_goodness_of_fit_ref 1.168
_refine_ls_hydrogen_treatment mixed
_refine_ls_matrix_type full
_refine_ls_number_parameters 427
_refine_ls_number_reflns 6853
_refine_ls_number_restraints 0
_refine_ls_restrained_S_all 1.168
_refine_ls_R_factor_all 0.0729
_refine_ls_R_factor_gt 0.0420
_refine_ls_shift/su_max 0.000
_refine_ls_shift/su_mean 0.000
_refine_ls_structure_factor_coef Fsqd
_refine_ls_weighting_details 'calc w=1/[\s^2^(Fo^2^)+(0.0938P)^2^+0.0000P] where P=(Fo^2^+2Fc^2^)/3'
_refine_ls_weighting_scheme calc
_refine_ls_wR_factor_gt 0.1153
_refine_ls_wR_factor_ref 0.1583
_reflns_number_gt 5268
_reflns_number_total 6853
_reflns_threshold_expression >2sigma(I)
_cod_data_source_file ic035256vsi20031030_081750_2.cif
_cod_data_source_block 1
_cod_original_cell_volume 6014.16(15)
_cod_database_code 4310636

loop_
_symmetry_equiv_pos_as_xyz
'x, y, z'
'-x, y, -z+1/2'
'x+1/2, y+1/2, z'
'-x+1/2, y+1/2, -z+1/2'
'-x, -y, -z'
'x, -y, z-1/2'
'-x+1/2, -y+1/2, -z'
'x+1/2, -y+1/2, z-1/2'

loop_
_atom_site_label
_atom_site_type_symbol
_atom_site_fract_x
_atom_site_fract_y
_atom_site_fract_z
_atom_site_U_iso_or_equiv
_atom_site_adp_type
_atom_site_occupancy
_atom_site_symmetry_multiplicity
_atom_site_calc_flag
_atom_site_refinement_flags
_atom_site_disorder_assembly
_atom_site_disorder_group
Ba1 Ba 0.0000 0.22421(3) 0.2500 0.03290(13) Uani 1 2 d S . .
Ti1 Ti 0.12943(3) 0.17454(6) 0.21306(3) 0.02678(17) Uani 1 1 d . . .
Ti2 Ti 0.13923(3) 0.10272(6) 0.34847(3) 0.03060(18) Uani 1 1 d . . .
F1 F 0.14648(11) -0.0601(2) 0.35006(11) 0.0443(6) Uani 1 1 d . . .
F2 F 0.06543(10) 0.1029(2) 0.35059(10) 0.0402(6) Uani 1 1 d . . .
F3 F 0.11423(9) 0.25287(18) 0.29676(10) 0.0306(5) Uani 1 1 d . . .
F4 F 0.08755(9) 0.06176(19) 0.24891(10) 0.0322(5) Uani 1 1 d . . .
F5 F 0.18682(9) 0.11312(19) 0.29445(10) 0.0320(5) Uani 1 1 d . . .
F6 F 0.05915(10) 0.2494(2) 0.17452(11) 0.0362(5) Uani 1 1 d . . .
F7 F 0.17021(10) 0.3137(2) 0.22366(11) 0.0373(5) Uani 1 1 d . . .
C10 C 0.1580(2) 0.1266(4) 0.45867(19) 0.0441(11) Uani 1 1 d . . .
C11 C 0.1576(2) 0.2419(4) 0.43249(19) 0.0410(10) Uani 1 1 d . . .
C12 C 0.2038(2) 0.2474(4) 0.41191(19) 0.0398(10) Uani 1 1 d . . .
C13 C 0.23182(19) 0.1358(4) 0.4245(2) 0.0446(11) Uani 1 1 d . . .
C14 C 0.2042(2) 0.0627(4) 0.4543(2) 0.0470(11) Uani 1 1 d . . .
C15 C 0.1180(3) 0.0775(6) 0.4874(2) 0.0673(16) Uani 1 1 d . . .
H15A H 0.1384 0.0602 0.5322 0.101 Uiso 1 1 calc R . .
H15B H 0.1010 0.0036 0.4655 0.101 Uiso 1 1 calc R . .
H15C H 0.0884 0.1367 0.4834 0.101 Uiso 1 1 calc R . .
C16 C 0.1149(3) 0.3388(5) 0.4265(2) 0.0634(15) Uani 1 1 d . . .
H16A H 0.1299 0.3959 0.4613 0.095 Uiso 1 1 calc R . .
H16B H 0.0802 0.3029 0.4279 0.095 Uiso 1 1 calc R . .
H16C H 0.1067 0.3808 0.3862 0.095 Uiso 1 1 calc R . .
C17 C 0.2208(2) 0.3531(5) 0.3815(2) 0.0566(13) Uani 1 1 d . . .
H17A H 0.1926 0.4168 0.3741 0.085 Uiso 1 1 calc R . .
H17B H 0.2234 0.3284 0.3412 0.085 Uiso 1 1 calc R . .
H17C H 0.2575 0.3831 0.4095 0.085 Uiso 1 1 calc R . .
C18 C 0.2841(2) 0.1055(6) 0.4105(3) 0.0694(17) Uani 1 1 d . . .
H18A H 0.3112 0.1714 0.4246 0.104 Uiso 1 1 calc R . .
H18B H 0.2740 0.0936 0.3650 0.104 Uiso 1 1 calc R . .
H18C H 0.3009 0.0318 0.4329 0.104 Uiso 1 1 calc R . .
C19 C 0.2209(3) -0.0636(5) 0.4777(3) 0.0710(17) Uani 1 1 d . . .
H19A H 0.2057 -0.1201 0.4427 0.106 Uiso 1 1 calc R . .
H19B H 0.2059 -0.0826 0.5108 0.106 Uiso 1 1 calc R . .
H19C H 0.2621 -0.0699 0.4950 0.106 Uiso 1 1 calc R . .
C20 C 0.15839(18) -0.0054(3) 0.17700(18) 0.0343(9) Uani 1 1 d . . .
C21 C 0.10341(18) 0.0208(4) 0.13482(18) 0.0356(9) Uani 1 1 d . . .
C22 C 0.1059(2) 0.1283(4) 0.10336(19) 0.0436(11) Uani 1 1 d . . .
C23 C 0.1623(2) 0.1687(4) 0.1264(2) 0.0478(12) Uani 1 1 d . . .
C24 C 0.19420(18) 0.0867(4) 0.1724(2) 0.0383(10) Uani 1 1 d . . .
C25 C 0.1750(2) -0.1139(4) 0.2188(2) 0.0515(12) Uani 1 1 d . . .
H25A H 0.1542 -0.1147 0.2478 0.077 Uiso 1 1 calc R . .
H25B H 0.2155 -0.1112 0.2432 0.077 Uiso 1 1 calc R . .
H25C H 0.1662 -0.1866 0.1929 0.077 Uiso 1 1 calc R . .
C26 C 0.0520(2) -0.0542(5) 0.1243(2) 0.0580(14) Uani 1 1 d . . .
H26A H 0.0450 -0.1043 0.0868 0.087 Uiso 1 1 calc R . .
H26B H 0.0195 -0.0018 0.1180 0.087 Uiso 1 1 calc R . .
H26C H 0.0578 -0.1055 0.1611 0.087 Uiso 1 1 calc R . .
C27 C 0.0571(3) 0.1865(6) 0.0533(2) 0.0752(19) Uani 1 1 d . . .
H27A H 0.0693 0.2626 0.0407 0.113 Uiso 1 1 calc R . .
H27B H 0.0271 0.2017 0.0699 0.113 Uiso 1 1 calc R . .
H27C H 0.0430 0.1333 0.0166 0.113 Uiso 1 1 calc R . .
C28 C 0.1851(4) 0.2799(5) 0.1063(3) 0.078(2) Uani 1 1 d . . .
H28A H 0.2103 0.2568 0.0841 0.118 Uiso 1 1 calc R . .
H28B H 0.2060 0.3276 0.1436 0.118 Uiso 1 1 calc R . .
H28C H 0.1538 0.3275 0.0780 0.118 Uiso 1 1 calc R . .
C29 C 0.2564(2) 0.0952(5) 0.2097(3) 0.0652(16) Uani 1 1 d . . .
H29A H 0.2756 0.1297 0.1831 0.098 Uiso 1 1 calc R . .
H29B H 0.2714 0.0149 0.2236 0.098 Uiso 1 1 calc R . .
H29C H 0.2627 0.1465 0.2467 0.098 Uiso 1 1 calc R . .
O1 O 0.0051(3) 0.4569(5) 0.2760(3) 0.0497(16) Uani 0.50 1 d P . .
P1 P -0.00174(10) 0.5787(2) 0.29959(12) 0.0412(5) Uani 0.50 1 d P . .
N1 N -0.0347(7) 0.5853(9) 0.3526(7) 0.046(3) Uani 0.50 1 d P . .
N2 N 0.0598(3) 0.6376(8) 0.3404(4) 0.0449(19) Uani 0.50 1 d P . .
N3 N -0.0364(4) 0.6636(8) 0.2383(4) 0.059(2) Uani 0.50 1 d P . .
C1 C -0.0983(6) 0.5887(16) 0.3246(10) 0.079(5) Uani 0.50 1 d P . .
H1A H -0.1129 0.5068 0.3155 0.119 Uiso 0.50 1 calc PR . .
H1B H -0.1103 0.6355 0.2855 0.119 Uiso 0.50 1 calc PR . .
H1C H -0.1129 0.6260 0.3547 0.119 Uiso 0.50 1 calc PR . .
C2 C -0.0098(8) 0.5161(15) 0.4101(8) 0.071(4) Uani 0.50 1 d P . .
H2A H -0.0242 0.4338 0.4030 0.106 Uiso 0.50 1 calc PR . .
H2B H -0.0197 0.5527 0.4440 0.106 Uiso 0.50 1 calc PR . .
H2C H 0.0312 0.5151 0.4221 0.106 Uiso 0.50 1 calc PR . .
C3 C 0.0679(5) 0.7332(10) 0.3861(5) 0.063(3) Uani 0.50 1 d P . .
H3A H 0.0973 0.7099 0.4260 0.094 Uiso 0.50 1 calc PR . .
H3B H 0.0327 0.7476 0.3932 0.094 Uiso 0.50 1 calc PR . .
H3C H 0.0793 0.8065 0.3701 0.094 Uiso 0.50 1 calc PR . .
C4 C 0.1068(10) 0.6251(19) 0.3195(12) 0.070(6) Uani 0.50 1 d P . .
H4A H 0.0991 0.5606 0.2882 0.104 Uiso 0.50 1 calc PR . .
H4B H 0.1408 0.6058 0.3557 0.104 Uiso 0.50 1 calc PR . .
H4C H 0.1125 0.7005 0.3004 0.104 Uiso 0.50 1 calc PR . .
C5 C -0.0277(6) 0.7939(9) 0.2354(6) 0.071(3) Uani 0.50 1 d P . .
H5A H 0.0080 0.8088 0.2295 0.106 Uiso 0.50 1 calc PR . .
H5B H -0.0268 0.8313 0.2749 0.106 Uiso 0.50 1 calc PR . .
H5C H -0.0587 0.8284 0.2000 0.106 Uiso 0.50 1 calc PR . .
C6 C -0.0879(11) 0.608(2) 0.1875(11) 0.097(11) Uani 0.50 1 d P . .
H6A H -0.1222 0.6452 0.1892 0.146 Uiso 0.50 1 calc PR . .
H6B H -0.0888 0.5216 0.1950 0.146 Uiso 0.50 1 calc PR . .
H6C H -0.0857 0.6217 0.1458 0.146 Uiso 0.50 1 calc PR . .
O2 O 0.0908(11) 0.550(3) 0.1413(10) 0.194(11) Uani 0.50 1 d P . .
C31 C 0.0389(8) 0.6259(14) 0.0461(7) 0.097(5) Uani 0.50 1 d P . .
H311 H 0.0226 0.6045 0.0008 0.117 Uiso 0.50 1 calc PR . .
H312 H 0.0482 0.7124 0.0496 0.117 Uiso 0.50 1 calc PR . .
C32 C 0.0000(7) 0.601(2) 0.0760(8) 0.100(5) Uani 0.50 1 d P . .
H321 H -0.0321 0.5535 0.0476 0.120 Uiso 0.50 1 calc PR . .
H322 H -0.0146 0.6758 0.0874 0.120 Uiso 0.50 1 calc PR . .
C33 C 0.0844(6) 0.562(3) 0.0743(8) 0.160(11) Uani 0.50 1 d P . .
H331 H 0.1177 0.6025 0.0707 0.193 Uiso 0.50 1 calc PR . .
H332 H 0.0807 0.4819 0.0545 0.193 Uiso 0.50 1 calc PR . .
C34 C 0.0315(13) 0.530(3) 0.1341(19) 0.16(2) Uani 0.50 1 d P . .
H341 H 0.0237 0.5595 0.1712 0.194 Uiso 0.50 1 calc PR . .
H342 H 0.0218 0.4433 0.1281 0.194 Uiso 0.50 1 calc PR . .

loop_
_atom_site_aniso_label
_atom_site_aniso_U_11
_atom_site_aniso_U_22
_atom_site_aniso_U_33
_atom_site_aniso_U_23
_atom_site_aniso_U_13
_atom_site_aniso_U_12
Ba1 0.0269(2) 0.0367(2) 0.0369(2) 0.000 0.01366(15) 0.000
Ti1 0.0273(4) 0.0272(3) 0.0269(3) -0.0019(3) 0.0109(3) -0.0008(3)
Ti2 0.0299(4) 0.0344(4) 0.0260(4) 0.0010(3) 0.0082(3) -0.0024(3)
F1 0.0540(16) 0.0329(12) 0.0387(13) 0.0016(10) 0.0076(12) -0.0071(11)
F2 0.0337(13) 0.0576(15) 0.0305(12) 0.0056(10) 0.0128(10) -0.0044(11)
F3 0.0291(12) 0.0335(11) 0.0288(11) -0.0008(9) 0.0100(10) 0.0000(9)
F4 0.0307(12) 0.0350(11) 0.0306(11) -0.0019(9) 0.0107(10) -0.0068(9)
F5 0.0275(11) 0.0376(12) 0.0290(11) -0.0029(9) 0.0077(9) -0.0002(9)
F6 0.0338(13) 0.0451(13) 0.0305(12) 0.0034(10) 0.0124(11) 0.0063(10)
F7 0.0435(14) 0.0323(11) 0.0415(13) -0.0058(10) 0.0219(11) -0.0094(10)
C10 0.043(3) 0.062(3) 0.025(2) 0.0036(19) 0.0087(19) -0.009(2)
C11 0.045(3) 0.050(2) 0.026(2) -0.0051(17) 0.0100(19) 0.004(2)
C12 0.042(3) 0.047(2) 0.026(2) -0.0086(17) 0.0071(19) -0.0107(19)
C13 0.034(2) 0.061(3) 0.032(2) -0.011(2) 0.0042(19) 0.000(2)
C14 0.056(3) 0.044(2) 0.029(2) -0.0030(18) 0.000(2) 0.005(2)
C15 0.065(3) 0.103(4) 0.040(3) 0.009(3) 0.025(3) -0.013(3)
C16 0.076(4) 0.069(4) 0.039(3) -0.008(2) 0.014(3) 0.027(3)
C17 0.069(4) 0.059(3) 0.038(2) -0.009(2) 0.013(2) -0.027(3)
C18 0.041(3) 0.107(5) 0.053(3) -0.023(3) 0.008(3) 0.003(3)
C19 0.092(5) 0.054(3) 0.047(3) 0.007(2) 0.000(3) 0.018(3)
C20 0.038(2) 0.0324(19) 0.032(2) -0.0088(16) 0.0129(18) 0.0014(17)
C21 0.038(2) 0.038(2) 0.031(2) -0.0106(16) 0.0126(18) -0.0033(17)
C22 0.058(3) 0.049(2) 0.026(2) -0.0004(18) 0.017(2) 0.014(2)
C23 0.075(4) 0.038(2) 0.050(3) -0.011(2) 0.047(3) -0.005(2)
C24 0.035(2) 0.039(2) 0.047(2) -0.0176(19) 0.023(2) -0.0043(18)
C25 0.070(3) 0.034(2) 0.053(3) -0.004(2) 0.025(3) 0.014(2)
C26 0.050(3) 0.073(3) 0.048(3) -0.028(3) 0.014(2) -0.025(3)
C27 0.093(5) 0.093(4) 0.031(3) 0.003(3) 0.013(3) 0.037(4)
C28 0.135(6) 0.054(3) 0.082(4) -0.008(3) 0.082(5) -0.020(3)
C29 0.036(3) 0.077(4) 0.088(4) -0.041(3) 0.029(3) -0.010(2)
O1 0.053(4) 0.030(3) 0.071(4) -0.004(3) 0.029(4) 0.001(3)
P1 0.0339(12) 0.0341(11) 0.0563(14) 0.0005(10) 0.0170(11) 0.0017(9)
N1 0.050(6) 0.039(5) 0.056(6) -0.015(5) 0.029(5) -0.004(5)
N2 0.035(4) 0.051(5) 0.053(5) 0.000(4) 0.021(4) -0.004(4)
N3 0.054(5) 0.052(5) 0.068(6) 0.006(4) 0.017(5) 0.014(4)
C1 0.040(7) 0.073(8) 0.133(17) -0.007(10) 0.042(10) -0.005(6)
C2 0.072(11) 0.053(8) 0.097(12) -0.024(9) 0.043(10) -0.019(8)
C3 0.048(6) 0.068(7) 0.065(7) -0.012(5) 0.011(6) -0.016(5)
C4 0.073(12) 0.052(8) 0.096(14) -0.018(8) 0.044(11) -0.018(8)
C5 0.096(9) 0.051(6) 0.069(8) 0.011(5) 0.035(7) 0.022(6)
C6 0.12(2) 0.093(14) 0.049(9) -0.022(9) -0.012(11) 0.050(13)
O2 0.170(19) 0.23(3) 0.16(2) 0.074(17) 0.031(16) -0.004(19)
C31 0.139(15) 0.091(10) 0.082(9) 0.026(8) 0.064(10) 0.002(10)
C32 0.084(11) 0.128(15) 0.088(11) 0.032(10) 0.031(9) 0.024(10)
C33 0.048(8) 0.34(3) 0.098(12) 0.126(17) 0.036(8) 0.049(13)
C34 0.073(18) 0.16(3) 0.27(5) 0.17(4) 0.08(3) 0.05(2)

loop_
_atom_type_symbol
_atom_type_description
_atom_type_scat_dispersion_real
_atom_type_scat_dispersion_imag
_atom_type_scat_source
C C 0.0033 0.0016 'International Tables Vol C Tables 4.2.6.8 and 6.1.1.4'
H H 0.0000 0.0000 'International Tables Vol C Tables 4.2.6.8 and 6.1.1.4'
Ba Ba -0.3244 2.2819 'International Tables Vol C Tables 4.2.6.8 and 6.1.1.4'
F F 0.0171 0.0103 'International Tables Vol C Tables 4.2.6.8 and 6.1.1.4'
N N 0.0061 0.0033 'International Tables Vol C Tables 4.2.6.8 and 6.1.1.4'
O O 0.0106 0.0060 'International Tables Vol C Tables 4.2.6.8 and 6.1.1.4'
P P 0.1023 0.0942 'International Tables Vol C Tables 4.2.6.8 and 6.1.1.4'
Ti Ti 0.2776 0.4457 'International Tables Vol C Tables 4.2.6.8 and 6.1.1.4'

loop_
_geom_angle_atom_site_label_1
_geom_angle_atom_site_label_2
_geom_angle_atom_site_label_3
_geom_angle
_geom_angle_site_symmetry_1
_geom_angle_site_symmetry_3
_geom_angle_publ_flag
O1 Ba1 O1 24.3(3) . 2 ?
O1 Ba1 F2 130.76(16) . 2 ?
O1 Ba1 F2 109.89(15) 2 2 ?
O1 Ba1 F2 109.89(15) . . ?
O1 Ba1 F2 130.76(16) 2 . ?
F2 Ba1 F2 118.96(11) 2 . ?
O1 Ba1 F6 92.66(15) . . ?
O1 Ba1 F6 75.41(15) 2 . ?
F2 Ba1 F6 80.01(7) 2 . ?
F2 Ba1 F6 106.28(7) . . ?
O1 Ba1 F6 75.41(15) . 2 ?
O1 Ba1 F6 92.66(14) 2 2 ?
F2 Ba1 F6 106.28(7) 2 2 ?
F2 Ba1 F6 80.01(7) . 2 ?
F6 Ba1 F6 167.93(10) . 2 ?
O1 Ba1 F3 86.12(16) . 2 ?
O1 Ba1 F3 80.74(16) 2 2 ?
F2 Ba1 F3 58.31(7) 2 2 ?
F2 Ba1 F3 130.10(7) . 2 ?
F6 Ba1 F3 120.28(7) . 2 ?
F6 Ba1 F3 58.08(7) 2 2 ?
O1 Ba1 F3 80.74(16) . . ?
O1 Ba1 F3 86.12(16) 2 . ?
F2 Ba1 F3 130.10(7) 2 . ?
F2 Ba1 F3 58.31(7) . . ?
F6 Ba1 F3 58.08(7) . . ?
F6 Ba1 F3 120.28(7) 2 . ?
F3 Ba1 F3 166.57(9) 2 . ?
O1 Ba1 F4 126.12(15) . 2 ?
O1 Ba1 F4 129.87(16) 2 2 ?
F2 Ba1 F4 55.90(7) 2 2 ?
F2 Ba1 F4 85.50(6) . 2 ?
F6 Ba1 F4 133.45(7) . 2 ?
F6 Ba1 F4 56.26(6) 2 2 ?
F3 Ba1 F4 50.05(6) 2 2 ?
F3 Ba1 F4 142.11(6) . 2 ?
O1 Ba1 F4 129.87(16) . . ?
O1 Ba1 F4 126.12(15) 2 . ?
F2 Ba1 F4 85.50(6) 2 . ?
F2 Ba1 F4 55.90(7) . . ?
F6 Ba1 F4 56.26(6) . . ?
F6 Ba1 F4 133.45(7) 2 . ?
F3 Ba1 F4 142.11(6) 2 . ?
F3 Ba1 F4 50.05(6) . . ?
F4 Ba1 F4 102.00(8) 2 . ?
O1 Ba1 Ti2 116.85(15) . 2 ?
O1 Ba1 Ti2 105.28(15) 2 2 ?
F2 Ba1 Ti2 29.23(5) 2 2 ?
F2 Ba1 Ti2 120.08(5) . 2 ?
F6 Ba1 Ti2 106.78(5) . 2 ?
F6 Ba1 Ti2 77.77(5) 2 2 ?
F3 Ba1 Ti2 32.17(5) 2 2 ?
F3 Ba1 Ti2 158.74(5) . 2 ?
F4 Ba1 Ti2 36.74(4) 2 2 ?
F4 Ba1 Ti2 109.94(4) . 2 ?
O1 Ba1 Ti2 105.28(15) . . ?
O1 Ba1 Ti2 116.85(15) 2 . ?
F2 Ba1 Ti2 120.08(5) 2 . ?
F2 Ba1 Ti2 29.23(5) . . ?
F6 Ba1 Ti2 77.77(5) . . ?
F6 Ba1 Ti2 106.78(5) 2 . ?
F3 Ba1 Ti2 158.74(5) 2 . ?
F3 Ba1 Ti2 32.17(5) . . ?
F4 Ba1 Ti2 109.94(4) 2 . ?
F4 Ba1 Ti2 36.74(4) . . ?
Ti2 Ba1 Ti2 137.09(2) 2 . ?
F7 Ti1 F6 94.87(11) . . ?
F7 Ti1 F4 146.88(10) . . ?
F6 Ti1 F4 84.94(10) . . ?
F7 Ti1 F5 88.67(10) . . ?
F6 Ti1 F5 146.22(9) . . ?
F4 Ti1 F5 74.40(9) . . ?
F7 Ti1 F3 79.67(9) . . ?
F6 Ti1 F3 78.36(9) . . ?
F4 Ti1 F3 67.82(8) . . ?
F5 Ti1 F3 69.24(8) . . ?
F7 Ti1 C24 87.76(12) . . ?
F6 Ti1 C24 132.85(13) . . ?
F4 Ti1 C24 116.40(12) . . ?
F5 Ti1 C24 80.79(13) . . ?
F3 Ti1 C24 147.57(13) . . ?
F7 Ti1 C20 121.86(13) . . ?
F6 Ti1 C20 124.99(13) . . ?
F4 Ti1 C20 83.42(12) . . ?
F5 Ti1 C20 79.47(12) . . ?
F3 Ti1 C20 141.84(12) . . ?
C24 Ti1 C20 34.32(14) . . ?
F7 Ti1 C21 134.35(12) . . ?
F6 Ti1 C21 90.46(13) . . ?
F4 Ti1 C21 78.72(12) . . ?
F5 Ti1 C21 110.75(12) . . ?
F3 Ti1 C21 145.39(12) . . ?
C24 Ti1 C21 57.29(14) . . ?
C20 Ti1 C21 34.53(14) . . ?
F7 Ti1 C23 77.49(13) . . ?
F6 Ti1 C23 100.54(15) . . ?
F4 Ti1 C23 135.21(12) . . ?
F5 Ti1 C23 112.99(15) . . ?
F3 Ti1 C23 156.97(12) . . ?
C24 Ti1 C23 34.32(16) . . ?
C20 Ti1 C23 56.88(15) . . ?
C21 Ti1 C23 56.99(15) . . ?
F7 Ti1 C22 103.72(14) . . ?
F6 Ti1 C22 76.71(13) . . ?
F4 Ti1 C22 108.40(14) . . ?
F5 Ti1 C22 134.92(12) . . ?
F3 Ti1 C22 155.03(13) . . ?
C24 Ti1 C22 57.12(16) . . ?
C20 Ti1 C22 57.00(14) . . ?
C21 Ti1 C22 34.24(15) . . ?
C23 Ti1 C22 34.27(17) . . ?
F7 Ti1 Ti2 104.34(7) . . ?
F6 Ti1 Ti2 107.56(7) . . ?
F4 Ti1 Ti2 45.53(6) . . ?
F5 Ti1 Ti2 39.68(6) . . ?
F3 Ti1 Ti2 40.44(6) . . ?
C24 Ti1 Ti2 117.32(12) . . ?
C20 Ti1 Ti2 101.42(10) . . ?
C21 Ti1 Ti2 117.07(10) . . ?
C23 Ti1 Ti2 151.49(13) . . ?
C22 Ti1 Ti2 151.09(12) . . ?
F7 Ti1 Ba1 110.47(8) . . ?
F6 Ti1 Ba1 42.92(7) . . ?
F4 Ti1 Ba1 50.07(6) . . ?
F5 Ti1 Ba1 104.67(6) . . ?
F3 Ti1 Ba1 46.95(6) . . ?
C24 Ti1 Ba1 160.86(10) . . ?
C20 Ti1 Ba1 127.64(10) . . ?
C21 Ti1 Ba1 104.03(10) . . ?
C23 Ti1 Ba1 141.79(14) . . ?
C22 Ti1 Ba1 110.71(12) . . ?
Ti2 Ti1 Ba1 65.071(18) . . ?
F1 Ti2 F2 95.43(12) . . ?
F1 Ti2 F5 89.48(10) . . ?
F2 Ti2 F5 146.45(10) . . ?
F1 Ti2 F3 148.02(10) . . ?
F2 Ti2 F3 84.53(10) . . ?
F5 Ti2 F3 74.35(9) . . ?
F1 Ti2 F4 80.45(10) . . ?
F2 Ti2 F4 78.13(9) . . ?
F5 Ti2 F4 69.99(8) . . ?
F3 Ti2 F4 68.21(9) . . ?
F1 Ti2 C11 130.23(14) . . ?
F2 Ti2 C11 83.74(14) . . ?
F5 Ti2 C11 117.63(14) . . ?
F3 Ti2 C11 81.65(13) . . ?
F4 Ti2 C11 145.94(13) . . ?
F1 Ti2 C12 128.20(14) . . ?
F2 Ti2 C12 117.34(14) . . ?
F5 Ti2 C12 83.89(13) . . ?
F3 Ti2 C12 78.18(13) . . ?
F4 Ti2 C12 141.65(12) . . ?
C11 Ti2 C12 34.59(16) . . ?
F1 Ti2 C10 96.27(14) . . ?
F2 Ti2 C10 78.56(14) . . ?
F5 Ti2 C10 133.94(13) . . ?
F3 Ti2 C10 114.90(14) . . ?
F4 Ti2 C10 156.02(13) . . ?
C11 Ti2 C10 34.59(16) . . ?
C12 Ti2 C10 57.03(15) . . ?
F1 Ti2 C13 94.16(14) . . ?
F2 Ti2 C13 135.11(13) . . ?
F5 Ti2 C13 77.22(13) . . ?
F3 Ti2 C13 108.39(14) . . ?
F4 Ti2 C13 146.76(13) . . ?
C11 Ti2 C13 57.36(16) . . ?
C12 Ti2 C13 34.29(16) . . ?
C10 Ti2 C13 56.82(16) . . ?
F1 Ti2 C14 76.61(13) . . ?
F2 Ti2 C14 107.83(15) . . ?
F5 Ti2 C14 105.60(14) . . ?
F3 Ti2 C14 133.87(13) . . ?
F4 Ti2 C14 156.72(13) . . ?
C11 Ti2 C14 56.95(15) . . ?
C12 Ti2 C14 56.41(16) . . ?
C10 Ti2 C14 34.07(17) . . ?
C13 Ti2 C14 33.74(17) . . ?
F1 Ti2 Ti1 104.40(8) . . ?
F2 Ti2 Ti1 107.22(7) . . ?
F5 Ti2 Ti1 39.91(6) . . ?
F3 Ti2 Ti1 46.38(6) . . ?
F4 Ti2 Ti1 40.06(6) . . ?
C11 Ti2 Ti1 123.44(11) . . ?
C12 Ti2 Ti1 102.57(11) . . ?
C10 Ti2 Ti1 157.71(12) . . ?
C13 Ti2 Ti1 112.54(12) . . ?
C14 Ti2 Ti1 144.67(13) . . ?
F1 Ti2 Ba1 116.37(9) . . ?
F2 Ti2 Ba1 43.31(7) . . ?
F5 Ti2 Ba1 105.42(6) . . ?
F3 Ti2 Ba1 46.32(6) . . ?
F4 Ti2 Ba1 50.94(6) . . ?
C11 Ti2 Ba1 96.70(12) . . ?
C12 Ti2 Ba1 114.91(12) . . ?
C10 Ti2 Ba1 112.38(12) . . ?
C13 Ti2 Ba1 149.20(12) . . ?
C14 Ti2 Ba1 146.35(12) . . ?
Ti1 Ti2 Ba1 65.595(17) . . ?
Ti2 F2 Ba1 107.46(9) . . ?
Ti2 F3 Ti1 93.18(9) . . ?
Ti2 F3 Ba1 101.51(8) . . ?
Ti1 F3 Ba1 96.15(8) . . ?
Ti1 F4 Ti2 94.41(9) . . ?
Ti1 F4 Ba1 97.73(8) . . ?
Ti2 F4 Ba1 92.32(7) . . ?
Ti2 F5 Ti1 100.41(10) . . ?
Ti1 F6 Ba1 108.39(10) . . ?
C14 C10 C11 108.1(4) . . ?
C14 C10 C15 124.2(5) . . ?
C11 C10 C15 127.8(5) . . ?
C14 C10 Ti2 74.3(2) . . ?
C11 C10 Ti2 72.1(2) . . ?
C15 C10 Ti2 120.3(3) . . ?
C12 C11 C10 107.3(4) . . ?
C12 C11 C16 126.8(5) . . ?
C10 C11 C16 126.0(5) . . ?
C12 C11 Ti2 73.2(2) . . ?
C10 C11 Ti2 73.3(2) . . ?
C16 C11 Ti2 117.9(3) . . ?
C13 C12 C11 108.3(4) . . ?
C13 C12 C17 125.2(5) . . ?
C11 C12 C17 126.5(4) . . ?
C13 C12 Ti2 73.4(2) . . ?
C11 C12 Ti2 72.2(2) . . ?
C17 C12 Ti2 120.2(3) . . ?
C14 C13 C12 107.9(4) . . ?
C14 C13 C18 127.1(5) . . ?
C12 C13 C18 125.0(5) . . ?
C14 C13 Ti2 74.0(3) . . ?
C12 C13 Ti2 72.3(2) . . ?
C18 C13 Ti2 121.7(3) . . ?
C13 C14 C10 108.4(4) . . ?
C13 C14 C19 125.9(5) . . ?
C10 C14 C19 125.7(5) . . ?
C13 C14 Ti2 72.3(2) . . ?
C10 C14 Ti2 71.6(2) . . ?
C19 C14 Ti2 121.8(3) . . ?
C10 C15 H15A 109.5 . . ?
C10 C15 H15B 109.5 . . ?
H15A C15 H15B 109.5 . . ?
C10 C15 H15C 109.5 . . ?
H15A C15 H15C 109.5 . . ?
H15B C15 H15C 109.5 . . ?
C11 C16 H16A 109.5 . . ?
C11 C16 H16B 109.5 . . ?
H16A C16 H16B 109.5 . . ?
C11 C16 H16C 109.5 . . ?
H16A C16 H16C 109.5 . . ?
H16B C16 H16C 109.5 . . ?
C12 C17 H17A 109.5 . . ?
C12 C17 H17B 109.5 . . ?
H17A C17 H17B 109.5 . . ?
C12 C17 H17C 109.5 . . ?
H17A C17 H17C 109.5 . . ?
H17B C17 H17C 109.5 . . ?
C13 C18 H18A 109.5 . . ?
C13 C18 H18B 109.5 . . ?
H18A C18 H18B 109.5 . . ?
C13 C18 H18C 109.5 . . ?
H18A C18 H18C 109.5 . . ?
H18B C18 H18C 109.5 . . ?
C14 C19 H19A 109.5 . . ?
C14 C19 H19B 109.5 . . ?
H19A C19 H19B 109.5 . . ?
C14 C19 H19C 109.5 . . ?
H19A C19 H19C 109.5 . . ?
H19B C19 H19C 109.5 . . ?
C24 C20 C21 108.1(4) . . ?
C24 C20 C25 126.4(4) . . ?
C21 C20 C25 125.5(4) . . ?
C24 C20 Ti1 72.4(2) . . ?
C21 C20 Ti1 72.9(2) . . ?
C25 C20 Ti1 120.9(3) . . ?
C22 C21 C20 107.8(4) . . ?
C22 C21 C26 126.1(4) . . ?
C20 C21 C26 126.1(4) . . ?
C22 C21 Ti1 73.4(2) . . ?
C20 C21 Ti1 72.6(2) . . ?
C26 C21 Ti1 120.9(3) . . ?
C21 C22 C23 107.9(4) . . ?
C21 C22 C27 125.3(5) . . ?
C23 C22 C27 126.8(5) . . ?
C21 C22 Ti1 72.3(2) . . ?
C23 C22 Ti1 72.8(2) . . ?
C27 C22 Ti1 121.7(3) . . ?
C24 C23 C22 107.9(4) . . ?
C24 C23 C28 125.2(5) . . ?
C22 C23 C28 126.9(5) . . ?
C24 C23 Ti1 71.8(2) . . ?
C22 C23 Ti1 72.9(2) . . ?
C28 C23 Ti1 120.8(3) . . ?
C20 C24 C23 108.3(4) . . ?
C20 C24 C29 125.8(4) . . ?
C23 C24 C29 126.0(4) . . ?
C20 C24 Ti1 73.3(2) . . ?
C23 C24 Ti1 73.9(2) . . ?
C29 C24 Ti1 119.5(3) . . ?
C20 C25 H25A 109.5 . . ?
C20 C25 H25B 109.5 . . ?
H25A C25 H25B 109.5 . . ?
C20 C25 H25C 109.5 . . ?
H25A C25 H25C 109.5 . . ?
H25B C25 H25C 109.5 . . ?
C21 C26 H26A 109.5 . . ?
C21 C26 H26B 109.5 . . ?
H26A C26 H26B 109.5 . . ?
C21 C26 H26C 109.5 . . ?
H26A C26 H26C 109.5 . . ?
H26B C26 H26C 109.5 . . ?
C22 C27 H27A 109.5 . . ?
C22 C27 H27B 109.5 . . ?
H27A C27 H27B 109.5 . . ?
C22 C27 H27C 109.5 . . ?
H27A C27 H27C 109.5 . . ?
H27B C27 H27C 109.5 . . ?
C23 C28 H28A 109.5 . . ?
C23 C28 H28B 109.5 . . ?
H28A C28 H28B 109.5 . . ?
C23 C28 H28C 109.5 . . ?
H28A C28 H28C 109.5 . . ?
H28B C28 H28C 109.5 . . ?
C24 C29 H29A 109.5 . . ?
C24 C29 H29B 109.5 . . ?
H29A C29 H29B 109.5 . . ?
C24 C29 H29C 109.5 . . ?
H29A C29 H29C 109.5 . . ?
H29B C29 H29C 109.5 . . ?
O1 O1 P1 111.5(3) 2 . ?
O1 O1 P1 39.9(2) 2 2 ?
P1 O1 P1 74.7(3) . 2 ?
O1 O1 Ba1 77.87(14) 2 . ?
P1 O1 Ba1 165.2(4) . . ?
P1 O1 Ba1 116.9(3) 2 . ?
O1 P1 N2 110.9(4) . . ?
O1 P1 N3 108.4(4) . . ?
N2 P1 N3 111.0(5) . . ?
O1 P1 N1 116.3(4) . . ?
N2 P1 N1 101.3(6) . . ?
N3 P1 N1 108.8(6) . . ?
O1 P1 N3 99.1(4) . 2 ?
N2 P1 N3 59.1(4) . 2 ?
N3 P1 N3 60.5(6) . 2 ?
N1 P1 N3 144.3(5) . 2 ?
O1 P1 C34 98.3(9) . 2 ?
N2 P1 C34 103.2(10) . 2 ?
N3 P1 C34 124.2(11) . 2 ?
N1 P1 C34 19.3(10) . 2 ?
N3 P1 C34 158.8(9) 2 2 ?
O1 P1 O1 28.6(3) . 2 ?
N2 P1 O1 117.1(4) . 2 ?
N3 P1 O1 80.5(4) . 2 ?
N1 P1 O1 134.4(5) . 2 ?
N3 P1 O1 79.9(3) 2 2 ?
C34 P1 O1 120.6(8) 2 2 ?
O1 P1 C6 86.3(8) . 2 ?
N2 P1 C6 30.6(7) . 2 ?
N3 P1 C6 103.9(7) . 2 ?
N1 P1 C6 130.2(9) . 2 ?
N3 P1 C6 43.4(7) 2 2 ?
C34 P1 C6 126.4(12) 2 2 ?
O1 P1 C6 86.8(8) 2 2 ?
O1 P1 P1 66.2(3) . 2 ?
N2 P1 P1 101.0(3) . 2 ?
N3 P1 P1 50.8(3) . 2 ?
N1 P1 P1 154.5(6) . 2 ?
N3 P1 P1 45.9(3) 2 2 ?
C34 P1 P1 154.8(9) 2 2 ?
O1 P1 P1 39.09(17) 2 2 ?
C6 P1 P1 74.3(6) 2 2 ?
C34 N1 C2 34(3) 2 . ?
C34 N1 C1 98(4) 2 . ?
C2 N1 C1 116.6(12) . . ?
C34 N1 O2 72(4) 2 2 ?
C2 N1 O2 84.5(12) . 2 ?
C1 N1 O2 32.1(11) . 2 ?
C34 N1 C32 73(4) 2 2 ?
C2 N1 C32 38.5(8) . 2 ?
C1 N1 C32 124.0(13) . 2 ?
O2 N1 C32 97.8(12) 2 2 ?
C34 N1 P1 105(4) 2 . ?
C2 N1 P1 116.6(12) . . ?
C1 N1 P1 115.4(12) . . ?
O2 N1 P1 139.9(13) 2 . ?
C32 N1 P1 120.3(12) 2 . ?
C6 N2 C4 17.7(16) 2 . ?
C6 N2 C3 129.9(14) 2 . ?
C4 N2 C3 112.6(10) . . ?
C6 N2 P1 103.2(13) 2 . ?
C4 N2 P1 120.7(10) . . ?
C3 N2 P1 124.1(7) . . ?
C6 N2 N3 61.7(13) 2 2 ?
C4 N2 N3 72.0(12) . 2 ?
C3 N2 N3 122.4(8) . 2 ?
P1 N2 N3 64.5(4) . 2 ?
C5 N3 C6 117.8(12) . . ?
C5 N3 P1 124.0(8) . . ?
C6 N3 P1 117.2(12) . . ?
C5 N3 N2 97.1(7) . 2 ?
C6 N3 N2 41.8(11) . 2 ?
P1 N3 N2 132.1(6) . 2 ?
C5 N3 N3 81.6(6) . 2 ?
C6 N3 N3 139.7(12) . 2 ?
P1 N3 N3 63.4(5) . 2 ?
N2 N3 N3 104.9(8) 2 2 ?
C5 N3 P1 112.7(8) . 2 ?
C6 N3 P1 83.7(10) . 2 ?
P1 N3 P1 83.3(4) . 2 ?
N2 N3 P1 56.4(4) 2 2 ?
N3 N3 P1 56.1(4) 2 2 ?
C5 N3 C4 108.6(9) . 2 ?
C6 N3 C4 12.5(13) . 2 ?
P1 N3 C4 123.5(8) . 2 ?
N2 N3 C4 47.7(8) 2 2 ?
N3 N3 C4 150.8(11) 2 2 ?
P1 N3 C4 95.2(8) 2 2 ?
N1 C1 H1A 109.5 . . ?
N1 C1 H1B 109.5 . . ?
H1A C1 H1B 109.5 . . ?
N1 C1 H1C 109.5 . . ?
H1A C1 H1C 109.5 . . ?
H1B C1 H1C 109.5 . . ?
N1 C2 H2A 109.5 . . ?
N1 C2 H2B 109.5 . . ?
H2A C2 H2B 109.5 . . ?
N1 C2 H2C 109.5 . . ?
H2A C2 H2C 109.5 . . ?
H2B C2 H2C 109.5 . . ?
N2 C3 H3A 109.5 . . ?
N2 C3 H3B 109.5 . . ?
H3A C3 H3B 109.5 . . ?
N2 C3 H3C 109.5 . . ?
H3A C3 H3C 109.5 . . ?
H3B C3 H3C 109.5 . . ?
N2 C4 H4A 109.5 . . ?
N2 C4 H4B 109.5 . . ?
H4A C4 H4B 109.5 . . ?
N2 C4 H4C 109.5 . . ?
H4A C4 H4C 109.5 . . ?
H4B C4 H4C 109.5 . . ?
N3 C5 H5A 109.5 . . ?
N3 C5 H5B 109.5 . . ?
H5A C5 H5B 109.5 . . ?
N3 C5 H5C 109.5 . . ?
H5A C5 H5C 109.5 . . ?
H5B C5 H5C 109.5 . . ?
N3 C6 H6A 109.5 . . ?
N3 C6 H6B 109.5 . . ?
H6A C6 H6B 109.5 . . ?
N3 C6 H6C 109.5 . . ?
H6A C6 H6C 109.5 . . ?
H6B C6 H6C 109.5 . . ?
C1 O2 C33 143(4) 2 . ?
C1 O2 C34 94(4) 2 . ?
C33 O2 C34 100(2) . . ?
C1 O2 N1 73(3) 2 2 ?
C33 O2 N1 107.7(17) . 2 ?
C34 O2 N1 26.1(17) . 2 ?
C33 C31 C32 107.7(13) . . ?
C33 C31 H311 110.2 . . ?
C32 C31 H311 110.2 . . ?
C33 C31 H312 110.2 . . ?
C32 C31 H312 110.2 . . ?
H311 C31 H312 108.5 . . ?
C31 C32 C34 106.3(18) . . ?
C31 C32 H321 110.5 . . ?
C34 C32 H321 110.5 . . ?
C31 C32 H322 110.5 . . ?
C34 C32 H322 110.5 . . ?
H321 C32 H322 108.7 . . ?
C31 C33 O2 107.8(17) . . ?
C31 C33 H331 110.1 . . ?
O2 C33 H331 110.1 . . ?
C31 C33 H332 110.1 . . ?
O2 C33 H332 110.1 . . ?
H331 C33 H332 108.5 . . ?
O2 C34 C32 103(2) . . ?
O2 C34 H341 111.2 . . ?
C32 C34 H341 111.2 . . ?
O2 C34 H342 111.2 . . ?
C32 C34 H342 111.2 . . ?
H341 C34 H342 109.1 . . ?

loop_
_geom_bond_atom_site_label_1
_geom_bond_atom_site_label_2
_geom_bond_distance
_geom_bond_site_symmetry_2
_geom_bond_publ_flag
Ba1 O1 2.653(6) . ?
Ba1 O1 2.653(6) 2 ?
Ba1 F2 2.664(2) 2 ?
Ba1 F2 2.664(2) . ?
Ba1 F6 2.669(2) . ?
Ba1 F6 2.669(2) 2 ?
Ba1 F3 2.734(2) 2 ?
Ba1 F3 2.734(2) . ?
Ba1 F4 2.878(2) 2 ?
Ba1 F4 2.878(2) . ?
Ba1 Ti2 3.7040(7) 2 ?
Ba1 Ti2 3.7040(7) . ?
Ti1 F7 1.834(2) . ?
Ti1 F6 1.882(2) . ?
Ti1 F4 2.000(2) . ?
Ti1 F5 2.021(2) . ?
Ti1 F3 2.246(2) . ?
Ti1 C24 2.370(4) . ?
Ti1 C20 2.382(4) . ?
Ti1 C21 2.385(4) . ?
Ti1 C23 2.397(4) . ?
Ti1 C22 2.399(4) . ?
Ti1 Ti2 3.0982(9) . ?
Ti2 F1 1.824(2) . ?
Ti2 F2 1.896(2) . ?
Ti2 F5 2.011(2) . ?
Ti2 F3 2.013(2) . ?
Ti2 F4 2.218(2) . ?
Ti2 C11 2.372(4) . ?
Ti2 C12 2.384(4) . ?
Ti2 C10 2.388(4) . ?
Ti2 C13 2.399(4) . ?
Ti2 C14 2.422(4) . ?
C10 C14 1.409(7) . ?
C10 C11 1.415(6) . ?
C10 C15 1.495(7) . ?
C11 C12 1.414(7) . ?
C11 C16 1.503(7) . ?
C12 C13 1.410(7) . ?
C12 C17 1.505(6) . ?
C13 C14 1.399(7) . ?
C13 C18 1.512(7) . ?
C14 C19 1.511(7) . ?
C15 H15A 0.9800 . ?
C15 H15B 0.9800 . ?
C15 H15C 0.9800 . ?
C16 H16A 0.9800 . ?
C16 H16B 0.9800 . ?
C16 H16C 0.9800 . ?
C17 H17A 0.9800 . ?
C17 H17B 0.9800 . ?
C17 H17C 0.9800 . ?
C18 H18A 0.9800 . ?
C18 H18B 0.9800 . ?
C18 H18C 0.9800 . ?
C19 H19A 0.9800 . ?
C19 H19B 0.9800 . ?
C19 H19C 0.9800 . ?
C20 C24 1.402(6) . ?
C20 C21 1.415(6) . ?
C20 C25 1.502(6) . ?
C21 C22 1.408(6) . ?
C21 C26 1.499(6) . ?
C22 C23 1.413(7) . ?
C22 C27 1.498(7) . ?
C23 C24 1.407(7) . ?
C23 C28 1.507(7) . ?
C24 C29 1.508(7) . ?
C25 H25A 0.9800 . ?
C25 H25B 0.9800 . ?
C25 H25C 0.9800 . ?
C26 H26A 0.9800 . ?
C26 H26B 0.9800 . ?
C26 H26C 0.9800 . ?
C27 H27A 0.9800 . ?
C27 H27B 0.9800 . ?
C27 H27C 0.9800 . ?
C28 H28A 0.9800 . ?
C28 H28B 0.9800 . ?
C28 H28C 0.9800 . ?
C29 H29A 0.9800 . ?
C29 H29B 0.9800 . ?
C29 H29C 0.9800 . ?
O1 O1 1.115(13) 2 ?
O1 P1 1.493(6) . ?
O1 P1 2.167(7) 2 ?
P1 N2 1.645(9) . ?
P1 N3 1.653(9) . ?
P1 N1 1.697(13) . ?
P1 N3 1.782(9) 2 ?
P1 C34 1.99(4) 2 ?
P1 O1 2.167(7) 2 ?
P1 C6 2.22(3) 2 ?
P1 P1 2.284(5) 2 ?
N1 C34 0.68(4) 2 ?
N1 C2 1.45(3) . ?
N1 C1 1.51(2) . ?
N1 O2 1.53(3) 2 ?
N1 C32 1.55(2) 2 ?
N2 C6 1.16(3) 2 ?
N2 C4 1.44(2) . ?
N2 C3 1.449(13) . ?
N2 N3 1.693(13) 2 ?
N3 C5 1.474(14) . ?
N3 C6 1.53(3) . ?
N3 N2 1.693(13) 2 ?
N3 N3 1.734(18) 2 ?
N3 P1 1.782(9) 2 ?
N3 C4 1.85(3) 2 ?
C1 H1A 0.9800 . ?
C1 H1B 0.9800 . ?
C1 H1C 0.9800 . ?
C2 H2A 0.9800 . ?
C2 H2B 0.9800 . ?
C2 H2C 0.9800 . ?
C3 H3A 0.9800 . ?
C3 H3B 0.9800 . ?
C3 H3C 0.9800 . ?
C4 H4A 0.9800 . ?
C4 H4B 0.9800 . ?
C4 H4C 0.9800 . ?
C5 H5A 0.9800 . ?
C5 H5B 0.9800 . ?
C5 H5C 0.9800 . ?
C6 H6A 0.9800 . ?
C6 H6B 0.9800 . ?
C6 H6C 0.9800 . ?
O2 C1 0.84(3) 2 ?
O2 C33 1.48(3) . ?
O2 C34 1.48(4) . ?
O2 N1 1.53(3) 2 ?
C31 C33 1.31(2) . ?
C31 C32 1.41(2) . ?
C31 H311 0.9900 . ?
C31 H312 0.9900 . ?
C32 C34 1.50(3) . ?
C32 H321 0.9900 . ?
C32 H322 0.9900 . ?
C33 H331 0.9900 . ?
C33 H332 0.9900 . ?
C34 H341 0.9900 . ?
C34 H342 0.9900 . ?
